data_1560598
loop_
_publ_author_name
'Novikov, S.A.'
'Grigoriev, M.S.'
'Serezhkina, L.B.'
'Serezhkin, V.N.'

_publ_section_title
;
 Potassium and magnesium succinatouranilates -- Synthesis and crystal
 structure
;
_journal_name_full 'Journal of Solid State Chemistry'
_journal_page_first 178
_journal_page_last 182
_journal_paper_doi 10.1016/j.jssc.2017.02.010
_journal_volume 248
_journal_year 2017
_chemical_formula_sum 'C12 H28 Mg O24 U2'
_chemical_formula_weight 1056.71
_space_group_crystal_system triclinic
_space_group_IT_number 2
_space_group_name_Hall '-P 1'
_space_group_name_H-M_alt 'P -1'
_atom_sites_solution_hydrogens mixed
_cell_angle_alpha 85.062(6)
_cell_angle_beta 72.924(6)
_cell_angle_gamma 85.378(6)
_cell_formula_units_Z 2
_cell_length_a 10.7867(12)
_cell_length_b 11.0627(11)
_cell_length_c 11.9180(12)
_cell_measurement_reflns_used 24690
_cell_measurement_temperature 100(2)
_cell_measurement_theta_max 29.998
_cell_measurement_theta_min 4.097
_cell_volume 1352.1(2)
_computing_structure_refinement 'SHELXL-2014 (Sheldrick, 2014)'
_diffrn_ambient_temperature 100(2)
_diffrn_measured_fraction_theta_full 0.996
_diffrn_measured_fraction_theta_max 0.997
_diffrn_measurement_device_type 'Bruker KAPPA APEX II'
_diffrn_radiation_type MoK\a
_diffrn_radiation_wavelength 0.71073
_diffrn_reflns_av_unetI/netI 0.0904
_diffrn_reflns_Laue_measured_fraction_full 0.996
_diffrn_reflns_Laue_measured_fraction_max 0.997
_diffrn_reflns_limit_h_max 15
_diffrn_reflns_limit_h_min -15
_diffrn_reflns_limit_k_max 15
_diffrn_reflns_limit_k_min -15
_diffrn_reflns_limit_l_max 16
_diffrn_reflns_limit_l_min -16
_diffrn_reflns_number 24690
_diffrn_reflns_point_group_measured_fraction_full 0.996
_diffrn_reflns_point_group_measured_fraction_max 0.997
_diffrn_reflns_theta_full 25.242
_diffrn_reflns_theta_max 29.998
_diffrn_reflns_theta_min 4.097
_exptl_absorpt_coefficient_mu 12.085
_exptl_absorpt_correction_T_max 0.484
_exptl_absorpt_correction_T_min 0.274
_exptl_absorpt_correction_type multi-scan
_exptl_absorpt_process_details Twinabs
_exptl_crystal_density_diffrn 2.595
_exptl_crystal_description fragment
_exptl_crystal_F_000 976
_exptl_crystal_size_max 0.200
_exptl_crystal_size_mid 0.080
_exptl_crystal_size_min 0.060
_refine_diff_density_max 2.113
_refine_diff_density_min -3.181
_refine_diff_density_rms 0.303
_refine_ls_extinction_coef .
_refine_ls_extinction_method none
_refine_ls_goodness_of_fit_ref 1.026
_refine_ls_hydrogen_treatment mixed
_refine_ls_matrix_type full
_refine_ls_number_parameters 401
_refine_ls_number_reflns 24690
_refine_ls_number_restraints 30
_refine_ls_restrained_S_all 1.026
_refine_ls_R_factor_all 0.0781
_refine_ls_R_factor_gt 0.0472
_refine_ls_shift/su_max 0.001
_refine_ls_shift/su_mean 0.000
_refine_ls_structure_factor_coef Fsqd
_refine_ls_weighting_details 'w=1/[\s^2^(Fo^2^)+(0.0382P)^2^] where P=(Fo^2^+2Fc^2^)/3'
_refine_ls_weighting_scheme calc
_refine_ls_wR_factor_gt 0.0978
_refine_ls_wR_factor_ref 0.1091
_reflns_Friedel_coverage 0.000
_reflns_Friedel_fraction_full .
_reflns_Friedel_fraction_max .
_reflns_number_gt 17893
_reflns_number_total 24690
_reflns_threshold_expression 'I > 2\s(I)'
_cod_data_source_file JSSC-2017-248-178-2.cif
_cod_data_source_block s154
_cod_database_code 1560598
_shelx_space_group_comment
;
The symmetry employed for this shelxl refinement is uniquely defined
by the following loop, which should always be used as a source of
symmetry information in preference to the above space-group names.
They are only intended as comments.
;
_shelx_estimated_absorpt_t_min 0.196
_shelx_estimated_absorpt_t_max 0.531
_shelxl_version_number 2014-3

loop_
_space_group_symop_operation_xyz
'x, y, z'
'-x, -y, -z'

loop_
_atom_site_label
_atom_site_type_symbol
_atom_site_fract_x
_atom_site_fract_y
_atom_site_fract_z
_atom_site_U_iso_or_equiv
_atom_site_adp_type
_atom_site_occupancy
_atom_site_site_symmetry_order
_atom_site_calc_flag
_atom_site_refinement_flags_posn
_atom_site_refinement_flags_adp
_atom_site_refinement_flags_occupancy
_atom_site_disorder_assembly
_atom_site_disorder_group
U1 U 0.32095(3) 0.52001(3) 0.25950(3) 0.00800(9) Uani 1 1 d . . . . .
U2 U 0.73742(3) -0.02750(3) 0.68699(3) 0.00639(8) Uani 1 1 d . . . . .
Mg1 Mg 0.1649(3) 0.2123(3) 0.7943(3) 0.0102(6) Uani 1 1 d . . . . .
O1 O 0.3363(7) 0.3964(6) 0.1713(6) 0.0142(14) Uani 1 1 d . . . . .
O2 O 0.3047(6) 0.6455(6) 0.3454(6) 0.0148(14) Uani 1 1 d . . . . .
O3 O 0.8481(6) 0.0905(6) 0.6604(5) 0.0109(13) Uani 1 1 d . . . . .
O4 O 0.6279(6) -0.1442(6) 0.7132(5) 0.0116(13) Uani 1 1 d . . . . .
O11 O 0.3771(6) 0.3964(6) 0.4253(6) 0.0142(14) Uani 1 1 d . . . . .
O12 O 0.5406(6) 0.4477(6) 0.2748(6) 0.0146(14) Uani 1 1 d . . . . .
O13 O 0.5643(6) 0.1096(6) 0.6388(5) 0.0124(14) Uani 1 1 d . . . . .
O14 O 0.7072(6) 0.0299(6) 0.4890(5) 0.0109(13) Uani 1 1 d . . . . .
O21 O 0.4873(6) 0.6321(6) 0.1086(5) 0.0113(14) Uani 1 1 d . . . . .
O22 O 0.2873(6) 0.6596(6) 0.0965(6) 0.0133(14) Uani 1 1 d . . . . .
O23 O 0.2562(6) 1.0440(6) 0.1065(5) 0.0132(14) Uani 1 1 d . . . . .
O24 O 0.4005(6) 0.9150(6) 0.1498(5) 0.0134(14) Uani 1 1 d . . . . .
O31 O 0.0874(6) 0.5389(6) 0.2589(6) 0.0144(15) Uani 1 1 d . . . . .
O32 O 0.1371(6) 0.4285(6) 0.4023(5) 0.0112(13) Uani 1 1 d . . . . .
O33 O 0.0791(6) 0.1718(6) 0.2946(5) 0.0111(13) Uani 1 1 d . . . . .
O34 O 0.1128(6) 0.1435(6) 0.4668(5) 0.0103(13) Uani 1 1 d . . . . .
O1W O 0.2056(7) 0.2663(7) 0.6166(6) 0.0175(15) Uani 1 1 d D . . . .
H1A H 0.259(8) 0.308(9) 0.565(7) 0.026 Uiso 1 1 d D U . . .
H1B H 0.153(8) 0.243(10) 0.583(8) 0.026 Uiso 1 1 d D U . . .
O2W O -0.0311(6) 0.1967(6) 0.8039(6) 0.0136(14) Uani 1 1 d D . . . .
H2A H -0.067(9) 0.158(8) 0.765(8) 0.020 Uiso 1 1 d D U . . .
H2B H -0.084(8) 0.255(6) 0.831(8) 0.020 Uiso 1 1 d D U . . .
O3W O 0.1185(7) 0.1373(7) 0.9611(6) 0.0188(16) Uani 1 1 d D . . . .
H3A H 0.170(8) 0.104(10) 0.996(8) 0.028 Uiso 1 1 d D U . . .
H3B H 0.052(6) 0.165(10) 1.008(7) 0.028 Uiso 1 1 d D U . . .
O4W O 0.3535(7) 0.2364(7) 0.7893(6) 0.0163(15) Uani 1 1 d D . . . .
H4A H 0.410(8) 0.190(8) 0.745(8) 0.024 Uiso 1 1 d D U . . .
H4B H 0.390(9) 0.264(9) 0.835(7) 0.024 Uiso 1 1 d D U . . .
O5W O 0.2074(7) 0.0383(6) 0.7388(6) 0.0151(15) Uani 1 1 d D . . . .
H5A H 0.227(10) 0.016(8) 0.668(4) 0.023 Uiso 1 1 d D U . . .
H5B H 0.169(10) -0.022(6) 0.779(7) 0.023 Uiso 1 1 d D U . . .
O6W O 0.1008(7) 0.3835(6) 0.8479(7) 0.0168(15) Uani 1 1 d D . . . .
H6A H 0.033(6) 0.414(8) 0.830(9) 0.025 Uiso 1 1 d D U . . .
H6B H 0.143(8) 0.446(6) 0.849(10) 0.025 Uiso 1 1 d D U . . .
O7W O 0.7820(7) 0.4113(7) 0.1120(6) 0.0166(15) Uani 1 1 d D . . . .
H7A H 0.706(5) 0.418(10) 0.156(7) 0.025 Uiso 1 1 d D U . . .
H7B H 0.780(9) 0.397(10) 0.044(4) 0.025 Uiso 1 1 d D U . . .
O8W O 0.9044(7) 0.1807(6) 0.1580(6) 0.0144(14) Uani 1 1 d D . . . .
H8A H 0.954(8) 0.198(9) 0.197(8) 0.022 Uiso 1 1 d D U . . .
H8B H 0.847(7) 0.234(7) 0.161(9) 0.022 Uiso 1 1 d D U . . .
C11 C 0.4982(10) 0.3863(8) 0.3731(9) 0.0138(19) Uani 1 1 d . . . . .
C12 C 0.5875(10) 0.3048(9) 0.4260(9) 0.020(2) Uani 1 1 d . . . . .
H12A H 0.5874 0.3352 0.5018 0.023 Uiso 1 1 calc R U . . .
H12B H 0.6771 0.3063 0.3726 0.023 Uiso 1 1 calc R U . . .
C13 C 0.5443(9) 0.1748(8) 0.4464(7) 0.0116(19) Uani 1 1 d . . . . .
H13A H 0.4488 0.1757 0.4803 0.014 Uiso 1 1 calc R U . . .
H13B H 0.5673 0.1367 0.3702 0.014 Uiso 1 1 calc R U . . .
C14 C 0.6081(9) 0.1013(8) 0.5281(8) 0.0108(18) Uani 1 1 d . . . . .
C21 C 0.4067(9) 0.6865(8) 0.0603(8) 0.0102(18) Uani 1 1 d . . . . .
C22 C 0.4493(9) 0.7796(8) -0.0412(8) 0.0113(19) Uani 1 1 d . . . . .
H22A H 0.4576 0.7418 -0.1156 0.014 Uiso 1 1 calc R U . . .
H22B H 0.5359 0.8057 -0.0442 0.014 Uiso 1 1 calc R U . . .
C23 C 0.3541(9) 0.8913(8) -0.0315(7) 0.0097(18) Uani 1 1 d . . . . .
H23A H 0.3863 0.9491 -0.1002 0.012 Uiso 1 1 calc R U . . .
H23B H 0.2687 0.8659 -0.0331 0.012 Uiso 1 1 calc R U . . .
C24 C 0.3372(9) 0.9539(8) 0.0789(7) 0.0080(17) Uani 1 1 d . . . . .
C31 C 0.0574(9) 0.4594(8) 0.3446(8) 0.0103(18) Uani 1 1 d . . . . .
C32 C -0.0683(9) 0.3978(8) 0.3730(8) 0.0109(18) Uani 1 1 d . . . . .
H32A H -0.0836 0.3776 0.2991 0.013 Uiso 1 1 calc R U . . .
H32B H -0.1406 0.4543 0.4130 0.013 Uiso 1 1 calc R U . . .
C33 C -0.0666(9) 0.2813(8) 0.4526(8) 0.0100(18) Uani 1 1 d . . . . .
H33A H -0.0639 0.3030 0.5306 0.012 Uiso 1 1 calc R U . . .
H33B H -0.1479 0.2399 0.4639 0.012 Uiso 1 1 calc R U . . .
C34 C 0.0473(9) 0.1955(8) 0.4023(8) 0.0088(17) Uani 1 1 d . U . . .

loop_
_atom_site_aniso_label
_atom_site_aniso_U_11
_atom_site_aniso_U_22
_atom_site_aniso_U_33
_atom_site_aniso_U_23
_atom_site_aniso_U_13
_atom_site_aniso_U_12
U1 0.00809(17) 0.00667(17) 0.00839(16) 0.00234(13) -0.00193(13) -0.00014(13)
U2 0.00781(17) 0.00546(16) 0.00613(16) 0.00091(12) -0.00269(12) -0.00052(12)
Mg1 0.0109(16) 0.0101(15) 0.0100(15) 0.0001(12) -0.0040(12) -0.0004(12)
O1 0.019(4) 0.009(3) 0.014(3) 0.000(3) -0.003(3) -0.001(3)
O2 0.016(4) 0.014(3) 0.012(3) 0.001(3) 0.000(3) -0.004(3)
O3 0.010(3) 0.012(3) 0.011(3) 0.000(3) -0.003(2) -0.003(3)
O4 0.011(3) 0.011(3) 0.013(3) 0.002(3) -0.003(3) -0.003(3)
O11 0.014(3) 0.016(3) 0.013(3) 0.003(3) -0.005(3) -0.002(3)
O12 0.013(3) 0.017(4) 0.012(3) 0.008(3) -0.002(3) -0.004(3)
O13 0.011(3) 0.015(3) 0.011(3) -0.002(3) -0.004(3) 0.003(3)
O14 0.012(3) 0.009(3) 0.012(3) 0.000(2) -0.005(2) 0.003(3)
O21 0.011(3) 0.013(3) 0.008(3) 0.002(2) -0.001(2) -0.002(3)
O22 0.009(3) 0.011(3) 0.019(3) 0.004(3) -0.003(3) -0.002(3)
O23 0.019(4) 0.010(3) 0.010(3) -0.001(3) -0.004(3) 0.002(3)
O24 0.015(3) 0.017(3) 0.010(3) 0.001(3) -0.008(3) 0.004(3)
O31 0.013(3) 0.013(3) 0.015(3) 0.009(3) -0.003(3) 0.001(3)
O32 0.010(3) 0.013(3) 0.011(3) 0.005(3) -0.005(2) 0.000(3)
O33 0.014(3) 0.012(3) 0.007(3) 0.000(2) -0.005(2) 0.000(3)
O34 0.011(3) 0.011(3) 0.010(3) 0.001(2) -0.005(2) 0.000(3)
O1W 0.020(4) 0.023(4) 0.010(3) 0.002(3) -0.006(3) -0.007(3)
O2W 0.011(3) 0.012(3) 0.020(4) -0.006(3) -0.007(3) 0.003(3)
O3W 0.018(4) 0.026(4) 0.008(3) 0.002(3) -0.002(3) 0.011(3)
O4W 0.014(4) 0.021(4) 0.016(4) -0.008(3) -0.006(3) 0.000(3)
O5W 0.025(4) 0.010(3) 0.008(3) -0.001(3) -0.001(3) -0.002(3)
O6W 0.019(4) 0.008(3) 0.027(4) 0.000(3) -0.012(3) -0.002(3)
O7W 0.012(4) 0.020(4) 0.018(4) -0.004(3) -0.004(3) -0.001(3)
O8W 0.018(4) 0.014(4) 0.013(3) -0.003(3) -0.007(3) -0.001(3)
C11 0.016(5) 0.009(4) 0.017(5) 0.005(4) -0.008(4) -0.001(4)
C12 0.016(5) 0.019(5) 0.026(6) 0.009(4) -0.012(4) -0.004(4)
C13 0.017(5) 0.015(5) 0.006(4) -0.004(3) -0.008(3) 0.004(4)
C14 0.016(5) 0.006(4) 0.014(4) 0.001(3) -0.009(4) -0.001(4)
C21 0.016(5) 0.005(4) 0.007(4) 0.001(3) 0.001(3) -0.003(3)
C22 0.013(5) 0.010(4) 0.010(4) 0.003(3) -0.004(3) -0.002(4)
C23 0.011(4) 0.011(4) 0.007(4) 0.002(3) -0.003(3) -0.003(4)
C24 0.009(4) 0.009(4) 0.005(4) 0.002(3) -0.001(3) -0.004(3)
C31 0.006(4) 0.008(4) 0.016(4) 0.004(3) -0.002(3) -0.002(3)
C32 0.012(5) 0.010(4) 0.011(4) -0.001(3) -0.003(3) -0.001(4)
C33 0.011(4) 0.009(4) 0.008(4) 0.001(3) -0.001(3) 0.004(3)
C34 0.008(2) 0.008(2) 0.010(2) 0.0000(16) -0.0018(16) -0.0011(16)

loop_
_atom_type_symbol
_atom_type_description
_atom_type_scat_dispersion_real
_atom_type_scat_dispersion_imag
_atom_type_scat_source
C C 0.0033 0.0016 'International Tables Vol C Tables 4.2.6.8 and 6.1.1.4'
H H 0.0000 0.0000 'International Tables Vol C Tables 4.2.6.8 and 6.1.1.4'
O O 0.0106 0.0060 'International Tables Vol C Tables 4.2.6.8 and 6.1.1.4'
Mg Mg 0.0486 0.0363 'International Tables Vol C Tables 4.2.6.8 and 6.1.1.4'
U U -9.6767 9.6646 'International Tables Vol C Tables 4.2.6.8 and 6.1.1.4'

loop_
_geom_angle_atom_site_label_1
_geom_angle_atom_site_label_2
_geom_angle_atom_site_label_3
_geom_angle
_geom_angle_site_symmetry_1
_geom_angle_site_symmetry_3
O2 U1 O1 178.8(3) . .
O2 U1 O32 91.3(3) . .
O1 U1 O32 89.2(3) . .
O2 U1 O21 86.4(3) . .
O1 U1 O21 93.0(3) . .
O32 U1 O21 172.7(2) . .
O2 U1 O22 89.3(3) . .
O1 U1 O22 89.5(3) . .
O32 U1 O22 120.2(2) . .
O21 U1 O22 52.9(2) . .
O2 U1 O12 95.3(3) . .
O1 U1 O12 85.4(3) . .
O32 U1 O12 116.5(2) . .
O21 U1 O12 70.6(2) . .
O22 U1 O12 122.9(2) . .
O2 U1 O11 86.1(3) . .
O1 U1 O11 95.1(3) . .
O32 U1 O11 65.7(2) . .
O21 U1 O11 120.8(2) . .
O22 U1 O11 172.6(2) . .
O12 U1 O11 52.0(2) . .
O2 U1 O31 93.9(3) . .
O1 U1 O31 85.5(3) . .
O32 U1 O31 52.4(2) . .
O21 U1 O31 120.9(2) . .
O22 U1 O31 67.9(2) . .
O12 U1 O31 165.8(2) . .
O11 U1 O31 118.2(2) . .
O2 U1 C31 96.3(3) . .
O1 U1 C31 83.6(3) . .
O32 U1 C31 26.2(2) . .
O21 U1 C31 147.4(2) . .
O22 U1 C31 94.5(2) . .
O12 U1 C31 140.9(2) . .
O11 U1 C31 91.8(2) . .
O31 U1 C31 26.6(2) . .
O2 U1 C21 86.3(3) . .
O1 U1 C21 92.7(3) . .
O32 U1 C21 146.8(2) . .
O21 U1 C21 26.3(2) . .
O22 U1 C21 26.7(2) . .
O12 U1 C21 96.7(2) . .
O11 U1 C21 146.8(3) . .
O31 U1 C21 94.6(2) . .
C31 U1 C21 121.2(3) . .
O2 U1 C11 92.6(3) . .
O1 U1 C11 88.5(3) . .
O32 U1 C11 90.6(2) . .
O21 U1 C11 96.3(2) . .
O22 U1 C11 149.0(2) . .
O12 U1 C11 26.1(2) . .
O11 U1 C11 25.9(2) . .
O31 U1 C11 142.6(2) . .
C31 U1 C11 116.0(3) . .
C21 U1 C11 122.6(3) . .
O4 U2 O3 179.9(3) . .
O4 U2 O34 88.9(2) . 2_656
O3 U2 O34 91.1(2) . 2_656
O4 U2 O24 92.7(3) . 2_666
O3 U2 O24 87.4(3) . 2_666
O34 U2 O24 175.5(2) 2_656 2_666
O4 U2 O23 92.5(3) . 2_666
O3 U2 O23 87.5(3) . 2_666
O34 U2 O23 123.3(2) 2_656 2_666
O24 U2 O23 52.4(2) 2_666 2_666
O4 U2 O13 86.7(3) . .
O3 U2 O13 93.2(3) . .
O34 U2 O13 119.4(2) 2_656 .
O24 U2 O13 65.0(2) 2_666 .
O23 U2 O13 117.3(2) 2_666 .
O4 U2 O33 92.9(3) . 2_656
O3 U2 O33 87.1(3) . 2_656
O34 U2 O33 52.5(2) 2_656 2_656
O24 U2 O33 123.1(2) 2_666 2_656
O23 U2 O33 70.8(2) 2_666 2_656
O13 U2 O33 171.8(2) . 2_656
O4 U2 O14 91.7(3) . .
O3 U2 O14 88.2(3) . .
O34 U2 O14 67.7(2) 2_656 .
O24 U2 O14 116.5(2) 2_666 .
O23 U2 O14 168.3(2) 2_666 .
O13 U2 O14 52.1(2) . .
O33 U2 O14 119.8(2) 2_656 .
O4 U2 C24 96.3(3) . 2_666
O3 U2 C24 83.7(3) . 2_666
O34 U2 C24 149.2(2) 2_656 2_666
O24 U2 C24 26.3(2) 2_666 2_666
O23 U2 C24 26.5(2) 2_666 2_666
O13 U2 C24 91.2(2) . 2_666
O33 U2 C24 96.9(2) 2_656 2_666
O14 U2 C24 142.0(2) . 2_666
O4 U2 C34 91.0(3) . 2_656
O3 U2 C34 89.0(3) . 2_656
O34 U2 C34 26.1(2) 2_656 2_656
O24 U2 C34 149.5(2) 2_666 2_656
O23 U2 C34 97.2(2) 2_666 2_656
O13 U2 C34 145.5(2) . 2_656
O33 U2 C34 26.4(2) 2_656 2_656
O14 U2 C34 93.6(2) . 2_656
C24 U2 C34 123.2(3) 2_666 2_656
O4 U2 C14 89.9(3) . .
O3 U2 C14 90.0(3) . .
O34 U2 C14 93.6(2) 2_656 .
O24 U2 C14 90.6(2) 2_666 .
O23 U2 C14 143.0(2) 2_666 .
O13 U2 C14 26.1(2) . .
O33 U2 C14 145.9(2) 2_656 .
O14 U2 C14 26.1(2) . .
C24 U2 C14 116.6(3) 2_666 .
C34 U2 C14 119.6(3) 2_656 .
O3W Mg1 O6W 92.8(3) . .
O3W Mg1 O4W 93.6(3) . .
O6W Mg1 O4W 93.3(3) . .
O3W Mg1 O5W 87.5(3) . .
O6W Mg1 O5W 173.2(3) . .
O4W Mg1 O5W 93.5(3) . .
O3W Mg1 O1W 171.9(4) . .
O6W Mg1 O1W 93.9(3) . .
O4W Mg1 O1W 90.5(3) . .
O5W Mg1 O1W 85.3(3) . .
O3W Mg1 O2W 86.1(3) . .
O6W Mg1 O2W 83.6(3) . .
O4W Mg1 O2W 176.8(3) . .
O5W Mg1 O2W 89.6(3) . .
O1W Mg1 O2W 90.2(3) . .
C11 O11 U1 94.8(6) . .
C11 O12 U1 94.9(6) . .
C14 O13 U2 95.2(5) . .
C14 O14 U2 94.3(5) . .
C21 O21 U1 94.1(5) . .
C21 O22 U1 93.4(5) . .
C24 O23 U2 93.0(5) . 2_666
C24 O24 U2 94.7(5) . 2_666
C31 O31 U1 91.1(5) . .
C31 O32 U1 95.4(5) . .
C34 O33 U2 93.2(5) . 2_656
C34 O34 U2 95.8(5) . 2_656
Mg1 O1W H1A 140(7) . .
Mg1 O1W H1B 114(7) . .
H1A O1W H1B 106(5) . .
Mg1 O2W H2A 132(6) . .
Mg1 O2W H2B 117(6) . .
H2A O2W H2B 107(5) . .
Mg1 O3W H3A 127(7) . .
Mg1 O3W H3B 117(7) . .
H3A O3W H3B 111(6) . .
Mg1 O4W H4A 115(7) . .
Mg1 O4W H4B 136(7) . .
H4A O4W H4B 106(5) . .
Mg1 O5W H5A 128(7) . .
Mg1 O5W H5B 122(6) . .
H5A O5W H5B 103(5) . .
Mg1 O6W H6A 116(7) . .
Mg1 O6W H6B 131(7) . .
H6A O6W H6B 103(5) . .
H7A O7W H7B 109(6) . .
H8A O8W H8B 111(6) . .
O11 C11 O12 117.8(9) . .
O11 C11 C12 120.6(9) . .
O12 C11 C12 121.7(9) . .
O11 C11 U1 59.2(5) . .
O12 C11 U1 59.0(5) . .
C12 C11 U1 173.7(7) . .
C11 C12 C13 110.7(8) . .
C11 C12 H12A 109.5 . .
C13 C12 H12A 109.5 . .
C11 C12 H12B 109.5 . .
C13 C12 H12B 109.5 . .
H12A C12 H12B 108.1 . .
C14 C13 C12 110.8(8) . .
C14 C13 H13A 109.5 . .
C12 C13 H13A 109.5 . .
C14 C13 H13B 109.5 . .
C12 C13 H13B 109.5 . .
H13A C13 H13B 108.1 . .
O14 C14 O13 118.4(8) . .
O14 C14 C13 121.1(8) . .
O13 C14 C13 120.5(8) . .
O14 C14 U2 59.7(5) . .
O13 C14 U2 58.8(5) . .
C13 C14 U2 176.7(7) . .
O21 C21 O22 119.3(8) . .
O21 C21 C22 121.1(8) . .
O22 C21 C22 119.5(8) . .
O21 C21 U1 59.6(4) . .
O22 C21 U1 59.9(4) . .
C22 C21 U1 177.2(6) . .
C21 C22 C23 112.5(7) . .
C21 C22 H22A 109.1 . .
C23 C22 H22A 109.1 . .
C21 C22 H22B 109.1 . .
C23 C22 H22B 109.1 . .
H22A C22 H22B 107.8 . .
C24 C23 C22 112.1(8) . .
C24 C23 H23A 109.2 . .
C22 C23 H23A 109.2 . .
C24 C23 H23B 109.2 . .
C22 C23 H23B 109.2 . .
H23A C23 H23B 107.9 . .
O24 C24 O23 118.0(8) . .
O24 C24 C23 120.3(8) . .
O23 C24 C23 121.6(8) . .
O24 C24 U2 59.0(4) . 2_666
O23 C24 U2 60.5(4) . 2_666
C23 C24 U2 166.0(6) . 2_666
O32 C31 O31 119.2(8) . .
O32 C31 C32 120.1(8) . .
O31 C31 C32 120.7(9) . .
O32 C31 U1 58.4(5) . .
O31 C31 U1 62.3(5) . .
C32 C31 U1 165.0(6) . .
C31 C32 C33 111.5(8) . .
C31 C32 H32A 109.3 . .
C33 C32 H32A 109.3 . .
C31 C32 H32B 109.3 . .
C33 C32 H32B 109.3 . .
H32A C32 H32B 108.0 . .
C34 C33 C32 112.4(7) . .
C34 C33 H33A 109.1 . .
C32 C33 H33A 109.1 . .
C34 C33 H33B 109.1 . .
C32 C33 H33B 109.1 . .
H33A C33 H33B 107.9 . .
O34 C34 O33 118.5(8) . .
O34 C34 C33 120.5(8) . .
O33 C34 C33 121.0(8) . .
O34 C34 U2 58.1(4) . 2_656
O33 C34 U2 60.4(4) . 2_656
C33 C34 U2 178.3(6) . 2_656

loop_
_geom_bond_atom_site_label_1
_geom_bond_atom_site_label_2
_geom_bond_distance
_geom_bond_site_symmetry_2
U1 O2 1.763(7) .
U1 O1 1.764(6) .
U1 O32 2.428(6) .
U1 O21 2.464(6) .
U1 O22 2.469(6) .
U1 O12 2.491(7) .
U1 O11 2.499(6) .
U1 O31 2.513(7) .
U1 C31 2.839(9) .
U1 C21 2.849(9) .
U1 C11 2.897(10) .
U2 O4 1.767(6) .
U2 O3 1.785(6) .
U2 O34 2.439(6) 2_656
U2 O24 2.443(6) 2_666
U2 O23 2.473(6) 2_666
U2 O13 2.478(6) .
U2 O33 2.490(6) 2_656
U2 O14 2.497(6) .
U2 C24 2.839(9) 2_666
U2 C34 2.859(9) 2_656
U2 C14 2.885(9) .
Mg1 O3W 2.022(7) .
Mg1 O6W 2.052(7) .
Mg1 O4W 2.056(8) .
Mg1 O5W 2.062(7) .
Mg1 O1W 2.077(7) .
Mg1 O2W 2.104(7) .
O11 C11 1.271(11) .
O12 C11 1.282(11) .
O13 C14 1.273(10) .
O14 C14 1.272(10) .
O21 C21 1.264(11) .
O22 C21 1.283(11) .
O23 C24 1.270(10) .
O23 U2 2.473(6) 2_666
O24 C24 1.262(11) .
O24 U2 2.443(6) 2_666
O31 C31 1.272(10) .
O32 C31 1.260(11) .
O33 C34 1.272(10) .
O33 U2 2.490(6) 2_656
O34 C34 1.264(11) .
O34 U2 2.439(6) 2_656
O1W H1A 0.84(3) .
O1W H1B 0.85(3) .
O2W H2A 0.84(3) .
O2W H2B 0.84(3) .
O3W H3A 0.83(3) .
O3W H3B 0.83(3) .
O4W H4A 0.84(3) .
O4W H4B 0.84(3) .
O5W H5A 0.86(3) .
O5W H5B 0.85(3) .
O6W H6A 0.86(3) .
O6W H6B 0.86(3) .
O7W H7A 0.83(3) .
O7W H7B 0.84(3) .
O8W H8A 0.84(3) .
O8W H8B 0.81(3) .
C11 C12 1.502(13) .
C12 C13 1.525(13) .
C12 H12A 0.9900 .
C12 H12B 0.9900 .
C13 C14 1.501(12) .
C13 H13A 0.9900 .
C13 H13B 0.9900 .
C21 C22 1.507(12) .
C22 C23 1.531(12) .
C22 H22A 0.9900 .
C22 H22B 0.9900 .
C23 C24 1.497(12) .
C23 H23A 0.9900 .
C23 H23B 0.9900 .
C24 U2 2.839(9) 2_666
C31 C32 1.501(13) .
C32 C33 1.536(12) .
C32 H32A 0.9900 .
C32 H32B 0.9900 .
C33 C34 1.499(11) .
C33 H33A 0.9900 .
C33 H33B 0.9900 .
C34 U2 2.859(9) 2_656

loop_
_geom_hbond_atom_site_label_D
_geom_hbond_atom_site_label_H
_geom_hbond_atom_site_label_A
_geom_hbond_distance_DH
_geom_hbond_distance_HA
_geom_hbond_distance_DA
_geom_hbond_angle_DHA
_geom_hbond_site_symmetry_A
O1W H1A O11 0.84(3) 2.01(4) 2.842(9) 173(9) .
O1W H1B O34 0.85(3) 2.00(6) 2.779(10) 151(10) .
O2W H2A O3 0.84(3) 1.98(4) 2.812(9) 172(10) 1_455
O2W H2B O22 0.84(3) 2.27(6) 3.044(9) 152(9) 2_566
O3W H3A O23 0.83(3) 1.87(4) 2.689(10) 166(9) 1_546
O3W H3B O8W 0.83(3) 2.02(5) 2.811(9) 159(10) 1_456
O4W H4A O13 0.84(3) 1.98(4) 2.807(9) 169(10) .
O4W H4B O21 0.84(3) 2.11(5) 2.912(10) 160(11) 2_666
O5W H5A O14 0.86(3) 1.90(4) 2.750(9) 173(11) 2_656
O5W H5B O8W 0.85(3) 1.98(4) 2.814(9) 168(9) 2_656
O6W H6A O31 0.86(3) 1.92(5) 2.744(10) 161(11) 2_566
O6W H6B O7W 0.86(3) 1.98(4) 2.825(10) 168(11) 2_666
O7W H7A O12 0.83(3) 1.95(4) 2.776(9) 171(10) .
O7W H7B O22 0.84(3) 2.17(5) 2.979(10) 161(9) 2_665
O8W H8A O33 0.84(3) 2.02(4) 2.821(10) 159(9) 1_655
O8W H8B O7W 0.81(3) 2.12(6) 2.863(10) 151(10) .

loop_
_geom_torsion_atom_site_label_1
_geom_torsion_atom_site_label_2
_geom_torsion_atom_site_label_3
_geom_torsion_atom_site_label_4
_geom_torsion
_geom_torsion_site_symmetry_1
_geom_torsion_site_symmetry_2
_geom_torsion_site_symmetry_3
_geom_torsion_site_symmetry_4
U1 O11 C11 O12 7.4(9) . . . .
U1 O11 C11 C12 -172.7(8) . . . .
U1 O12 C11 O11 -7.4(9) . . . .
U1 O12 C11 C12 172.7(8) . . . .
O11 C11 C12 C13 57.5(13) . . . .
O12 C11 C12 C13 -122.6(10) . . . .
C11 C12 C13 C14 -164.3(8) . . . .
U2 O14 C14 O13 -3.4(9) . . . .
U2 O14 C14 C13 176.3(8) . . . .
U2 O13 C14 O14 3.4(9) . . . .
U2 O13 C14 C13 -176.3(8) . . . .
C12 C13 C14 O14 -99.5(10) . . . .
C12 C13 C14 O13 80.2(11) . . . .
U1 O21 C21 O22 -4.9(9) . . . .
U1 O21 C21 C22 176.8(7) . . . .
U1 O22 C21 O21 4.9(9) . . . .
U1 O22 C21 C22 -176.8(7) . . . .
O21 C21 C22 C23 -138.0(9) . . . .
O22 C21 C22 C23 43.7(12) . . . .
C21 C22 C23 C24 59.2(10) . . . .
U2 O24 C24 O23 13.7(9) 2_666 . . .
U2 O24 C24 C23 -163.7(7) 2_666 . . .
U2 O23 C24 O24 -13.5(9) 2_666 . . .
U2 O23 C24 C23 163.9(7) 2_666 . . .
C22 C23 C24 O24 1.7(12) . . . .
C22 C23 C24 O23 -175.7(8) . . . .
C22 C23 C24 U2 -81(3) . . . 2_666
U1 O32 C31 O31 -14.2(9) . . . .
U1 O32 C31 C32 162.6(7) . . . .
U1 O31 C31 O32 13.7(9) . . . .
U1 O31 C31 C32 -163.2(8) . . . .
O32 C31 C32 C33 -13.9(12) . . . .
O31 C31 C32 C33 162.9(8) . . . .
U1 C31 C32 C33 66(3) . . . .
C31 C32 C33 C34 -54.2(10) . . . .
U2 O34 C34 O33 -0.1(9) 2_656 . . .
U2 O34 C34 C33 178.8(7) 2_656 . . .
U2 O33 C34 O34 0.1(9) 2_656 . . .
U2 O33 C34 C33 -178.8(7) 2_656 . . .
C32 C33 C34 O34 135.4(9) . . . .
C32 C33 C34 O33 -45.7(12) . . . .
